data_1560017
loop_
_publ_author_name
'Kleinmans, Roman'
'Will, Leon E.'
'Schwarz, J. Luca'
'Glorius, Frank'

_publ_section_title
;
 Photoredox-enabled 1,2-dialkylation of \a-substituted acrylates via
 Ireland--Claisen rearrangement
;
_journal_issue 8
_journal_name_full 'Chemical Science'
_journal_page_first 2816
_journal_page_last 2822
_journal_paper_doi 10.1039/D0SC06385A
_journal_volume 12
_journal_year 2021
_chemical_formula_sum 'C22 H26 O2'
_chemical_formula_weight 322.43
_space_group_crystal_system monoclinic
_space_group_IT_number 14
_space_group_name_Hall '-P 2yn'
_space_group_name_H-M_alt 'P 1 21/n 1'
_atom_sites_solution_hydrogens mixed
_audit_creation_method 'APEX3 v2019.1-0'
_audit_update_record
;
2020-09-22 deposited with the CCDC.	2021-01-07 downloaded from the CCDC.
;
_cell_angle_alpha 90
_cell_angle_beta 99.927(2)
_cell_angle_gamma 90
_cell_formula_units_Z 4
_cell_length_a 10.5885(4)
_cell_length_b 8.3629(3)
_cell_length_c 20.6387(7)
_cell_measurement_reflns_used 6556
_cell_measurement_temperature 100.(2)
_cell_measurement_theta_max 66.5678
_cell_measurement_theta_min 4.4183
_cell_volume 1800.21(11)
_computing_cell_refinement 'SAINT V8.40A (Bruker Nano, Inc., 2019)'
_computing_data_collection 'APEX3 v2019.1-0'
_computing_data_reduction 'SAINT V8.40A (Bruker Nano, Inc., 2019)'
_computing_molecular_graphics 'shelXle (C.B. Huebschle, rev 958)'
_computing_structure_refinement 'SHELXL-2018/3 (Sheldrick, 2018)'
_computing_structure_solution 'SHELXT 2014/5 (Sheldrick, 2014)'
_diffrn_ambient_temperature 100.(2)
_diffrn_detector_area_resol_mean 7.3910
_diffrn_measured_fraction_theta_full 0.997
_diffrn_measured_fraction_theta_max 0.997
_diffrn_measurement_device_type 'Bruker D8 Venture PHOTON III Diffractometer'
_diffrn_measurement_method 'phi / omega scans'
_diffrn_radiation_monochromator 'MX mirror'
_diffrn_radiation_type CuK\a
_diffrn_radiation_wavelength 1.54178
_diffrn_reflns_av_R_equivalents 0.1045
_diffrn_reflns_av_unetI/netI 0.0481
_diffrn_reflns_limit_h_max 12
_diffrn_reflns_limit_h_min -12
_diffrn_reflns_limit_k_max 9
_diffrn_reflns_limit_k_min -9
_diffrn_reflns_limit_l_max 24
_diffrn_reflns_limit_l_min -24
_diffrn_reflns_number 26566
_diffrn_reflns_theta_full 66.70
_diffrn_reflns_theta_max 66.70
_diffrn_reflns_theta_min 4.42
_diffrn_source 'Cu Ims'
_diffrn_source_type 'micro focus tube'
_exptl_absorpt_coefficient_mu 0.578
_exptl_absorpt_correction_T_max 0.96
_exptl_absorpt_correction_T_min 0.84
_exptl_absorpt_correction_type multi-scan
_exptl_absorpt_process_details
;
SADABS-2016/2 Bruker AXS area detector scaling and absorption correction.
Krause, L., Herbst-Irmer, R., Sheldrick G.M. & Stalke D.,
J. Appl. Cryst. 48 (2015) 3-10
;
_exptl_crystal_colour colourless
_exptl_crystal_density_diffrn 1.190
_exptl_crystal_density_method 'not measured'
_exptl_crystal_description plate
_exptl_crystal_F_000 696
_exptl_crystal_size_max 0.154
_exptl_crystal_size_mid 0.145
_exptl_crystal_size_min 0.077
_refine_diff_density_max 0.177
_refine_diff_density_min -0.214
_refine_ls_extinction_method none
_refine_ls_goodness_of_fit_ref 1.040
_refine_ls_hydrogen_treatment mixed
_refine_ls_matrix_type full
_refine_ls_number_parameters 221
_refine_ls_number_reflns 3174
_refine_ls_number_restraints 0
_refine_ls_restrained_S_all 1.040
_refine_ls_R_factor_all 0.0732
_refine_ls_R_factor_gt 0.0469
_refine_ls_shift/su_max 0.000
_refine_ls_shift/su_mean 0.000
_refine_ls_structure_factor_coef Fsqd
_refine_ls_weighting_details 'w=1/[\s^2^(Fo^2^)+(0.0481P)^2^+0.7326P] where P=(Fo^2^+2Fc^2^)/3'
_refine_ls_weighting_scheme calc
_refine_ls_wR_factor_gt 0.1056
_refine_ls_wR_factor_ref 0.1201
_reflns_number_gt 2277
_reflns_number_total 3174
_reflns_threshold_expression 'I > 2\s(I)'
_cod_data_source_file d0sc06385a2.cif
_cod_data_source_block glo9876
_cod_depositor_comments
;
The following automatic conversions were performed:

data item '_exptl_absorpt_correction_type' value 'Multi-Scan' was
changed to 'multi-scan' in accordance with the
/home/data/users/saulius/crontab/automatic-downloads/rss-feeds/RSC/lib/dictionaries/cif_core.dic
dictionary named 'cif_core.dic' version 2.4.2 last updated on
2011-04-26.

Automatic conversion script
Id: cif_fix_values 7556 2019-12-06 15:28:31Z antanas 

 Adding full bibliography for 1560015--1560017.cif.
;
_cod_database_code 1560017

loop_
_space_group_symop_operation_xyz
'x, y, z'
'-x+1/2, y+1/2, -z+1/2'
'-x, -y, -z'
'x-1/2, -y-1/2, z-1/2'

loop_
_atom_site_type_symbol
_atom_site_label
_atom_site_fract_x
_atom_site_fract_y
_atom_site_fract_z
_atom_site_U_iso_or_equiv
_atom_site_adp_type
_atom_site_calc_flag
_atom_site_refinement_flags_adp
_atom_site_refinement_flags_occupancy
_atom_site_refinement_flags_posn
_atom_site_occupancy
_atom_site_disorder_assembly
_atom_site_disorder_group
O O1 0.98621(12) 0.18923(16) 0.52300(7) 0.0277(3) Uani d . . . 1 . .
O O2 0.83052(13) 0.00727(15) 0.49637(7) 0.0281(3) Uani d . . . 1 . .
H H2 0.903(3) -0.063(4) 0.4890(15) 0.077(9) Uiso d . . . 1 . .
C C1 0.76864(17) 0.2575(2) 0.53563(9) 0.0245(4) Uani d . . . 1 . .
C C2 0.87323(18) 0.1483(2) 0.51858(9) 0.0247(4) Uani d . . . 1 . .
C C3 0.69081(18) 0.3132(2) 0.46848(9) 0.0257(4) Uani d . . . 1 . .
H H3A 0.648675 0.2184 0.445474 0.031 Uiso calc U . R 1 . .
H H3B 0.622203 0.386265 0.477336 0.031 Uiso calc U . R 1 . .
C C4 0.82877(18) 0.4055(2) 0.57467(10) 0.0263(4) Uani d . . . 1 . .
H H4A 0.875875 0.369623 0.617864 0.032 Uiso calc U . R 1 . .
H H4B 0.891524 0.455254 0.550421 0.032 Uiso calc U . R 1 . .
C C5 0.7317(2) 0.5288(2) 0.58564(10) 0.0321(5) Uani d . . . 1 . .
H H5 0.661685 0.495395 0.605625 0.038 Uiso calc U . R 1 . .
C C6 0.7374(3) 0.6799(3) 0.56935(11) 0.0444(6) Uani d . . . 1 . .
H H6A 0.806189 0.717079 0.549276 0.053 Uiso calc U . R 1 . .
H H6B 0.672811 0.752176 0.577614 0.053 Uiso calc U . R 1 . .
C C11 0.76778(19) 0.3989(2) 0.42147(9) 0.0278(4) Uani d . . . 1 . .
H H11 0.847755 0.442638 0.448535 0.033 Uiso calc U . R 1 . .
C C12 0.8072(2) 0.2894(3) 0.36906(10) 0.0330(5) Uani d . . . 1 . .
H H12A 0.859412 0.200024 0.390765 0.04 Uiso calc U . R 1 . .
H H12B 0.729465 0.243564 0.341872 0.04 Uiso calc U . R 1 . .
C C13 0.8843(2) 0.3801(3) 0.32481(10) 0.0330(5) Uani d . . . 1 . .
H H13A 0.966842 0.414587 0.351206 0.04 Uiso calc U . R 1 . .
H H13B 0.90344 0.307415 0.289909 0.04 Uiso calc U . R 1 . .
C C14 0.8133(2) 0.5257(3) 0.29317(11) 0.0442(6) Uani d . . . 1 . .
H H14A 0.738156 0.49042 0.260917 0.053 Uiso calc U . R 1 . .
H H14B 0.870504 0.587143 0.269168 0.053 Uiso calc U . R 1 . .
C C15 0.7682(3) 0.6336(3) 0.34436(12) 0.0499(6) Uani d . . . 1 . .
H H15A 0.843536 0.682902 0.372304 0.06 Uiso calc U . R 1 . .
H H15B 0.714285 0.720612 0.321809 0.06 Uiso calc U . R 1 . .
C C16 0.6914(2) 0.5392(3) 0.38751(11) 0.0408(6) Uani d . . . 1 . .
H H16A 0.666384 0.611149 0.421232 0.049 Uiso calc U . R 1 . .
H H16B 0.611942 0.498487 0.360051 0.049 Uiso calc U . R 1 . .
C C21 0.68579(17) 0.1636(2) 0.57721(9) 0.0242(4) Uani d . . . 1 . .
C C22 0.55485(18) 0.1615(2) 0.55988(10) 0.0283(4) Uani d . . . 1 . .
H H22 0.516101 0.215766 0.521065 0.034 Uiso calc U . R 1 . .
C C23 0.47542(19) 0.0810(2) 0.59809(11) 0.0325(5) Uani d . . . 1 . .
H H23 0.384894 0.082829 0.585044 0.039 Uiso calc U . R 1 . .
C C24 0.5290(2) 0.0013(2) 0.65334(11) 0.0335(5) Uani d . . . 1 . .
H H24 0.475342 -0.052863 0.678634 0.04 Uiso calc U . R 1 . .
C C25 0.66335(19) -0.0024(2) 0.67377(10) 0.0295(5) Uani d . . . 1 . .
C C26 0.7190(2) -0.0904(3) 0.73031(11) 0.0382(5) Uani d . . . 1 . .
H H26 0.664649 -0.145365 0.754988 0.046 Uiso calc U . R 1 . .
C C27 0.8485(2) -0.0980(3) 0.75009(11) 0.0390(5) Uani d . . . 1 . .
H H27 0.884139 -0.158515 0.787781 0.047 Uiso calc U . R 1 . .
C C29 0.87838(19) 0.0707(2) 0.65912(10) 0.0290(5) Uani d . . . 1 . .
H H29 0.934938 0.125667 0.635735 0.035 Uiso calc U . R 1 . .
C C30 0.74393(18) 0.0802(2) 0.63601(10) 0.0262(4) Uani d . . . 1 . .
C C28 0.9286(2) -0.0149(2) 0.71382(10) 0.0349(5) Uani d . . . 1 . .
H H28 1.01887 -0.018447 0.727625 0.042 Uiso calc U . R 1 . .

loop_
_atom_site_aniso_label
_atom_site_aniso_U_11
_atom_site_aniso_U_22
_atom_site_aniso_U_33
_atom_site_aniso_U_12
_atom_site_aniso_U_13
_atom_site_aniso_U_23
O1 0.0219(7) 0.0279(7) 0.0337(8) -0.0001(6) 0.0062(5) -0.0014(6)
O2 0.0240(7) 0.0245(7) 0.0353(8) 0.0006(6) 0.0041(6) -0.0055(6)
C1 0.0231(9) 0.0238(9) 0.0265(10) 0.0019(8) 0.0043(8) -0.0016(8)
C2 0.0262(10) 0.0251(10) 0.0224(10) 0.0019(8) 0.0033(7) 0.0000(8)
C3 0.0225(9) 0.0252(10) 0.0286(10) 0.0030(8) 0.0025(8) -0.0018(8)
C4 0.0289(10) 0.0236(10) 0.0259(10) -0.0019(8) 0.0037(8) -0.0008(8)
C5 0.0362(11) 0.0292(11) 0.0302(11) 0.0020(9) 0.0043(9) -0.0058(9)
C6 0.0595(15) 0.0265(11) 0.0426(14) 0.0077(11) -0.0043(11) -0.0044(10)
C11 0.0287(10) 0.0278(10) 0.0255(10) 0.0021(8) 0.0007(8) -0.0003(8)
C12 0.0335(11) 0.0342(11) 0.0321(11) 0.0003(9) 0.0079(9) -0.0038(9)
C13 0.0327(11) 0.0375(12) 0.0287(11) 0.0017(9) 0.0049(9) -0.0029(9)
C14 0.0444(13) 0.0596(15) 0.0310(12) 0.0140(12) 0.0132(10) 0.0099(11)
C15 0.0695(17) 0.0447(14) 0.0403(13) 0.0205(13) 0.0225(12) 0.0170(11)
C16 0.0496(13) 0.0430(13) 0.0323(12) 0.0200(11) 0.0140(10) 0.0095(10)
C21 0.0257(9) 0.0186(9) 0.0291(10) 0.0002(8) 0.0068(8) -0.0024(8)
C22 0.0270(10) 0.0247(10) 0.0330(11) 0.0009(8) 0.0045(8) -0.0023(8)
C23 0.0246(10) 0.0301(11) 0.0445(13) -0.0021(9) 0.0106(9) -0.0086(9)
C24 0.0355(11) 0.0309(11) 0.0371(12) -0.0063(9) 0.0149(9) -0.0044(9)
C25 0.0352(11) 0.0248(10) 0.0304(11) -0.0021(8) 0.0107(9) -0.0038(8)
C26 0.0497(14) 0.0337(12) 0.0332(12) -0.0048(10) 0.0131(10) 0.0028(9)
C27 0.0480(14) 0.0363(12) 0.0323(12) 0.0033(10) 0.0054(10) 0.0051(9)
C29 0.0295(10) 0.0268(10) 0.0307(11) 0.0014(8) 0.0050(8) -0.0011(8)
C30 0.0314(10) 0.0201(9) 0.0281(10) 0.0007(8) 0.0073(8) -0.0045(8)
C28 0.0363(11) 0.0336(11) 0.0332(12) 0.0039(9) 0.0012(9) 0.0015(9)

loop_
_atom_type_symbol
_atom_type_description
_atom_type_scat_dispersion_real
_atom_type_scat_dispersion_imag
_atom_type_scat_source
C C 0.0181 0.0091 'International Tables Vol C Tables 4.2.6.8 and 6.1.1.4'
H H 0.0000 0.0000 'International Tables Vol C Tables 4.2.6.8 and 6.1.1.4'
O O 0.0492 0.0322 'International Tables Vol C Tables 4.2.6.8 and 6.1.1.4'

loop_
_geom_angle_atom_site_label_1
_geom_angle_atom_site_label_2
_geom_angle_atom_site_label_3
_geom_angle_site_symmetry_1
_geom_angle_site_symmetry_3
_geom_angle
_geom_angle_publ_flag
C2 O2 H2 . . 110.6(17) ?
C2 C1 C21 . . 109.22(15) ?
C2 C1 C4 . . 110.40(15) ?
C21 C1 C4 . . 109.79(15) ?
C2 C1 C3 . . 105.55(15) ?
C21 C1 C3 . . 112.51(15) ?
C4 C1 C3 . . 109.29(15) ?
O1 C2 O2 . . 123.04(17) ?
O1 C2 C1 . . 123.48(17) ?
O2 C2 C1 . . 113.44(16) ?
C11 C3 C1 . . 116.22(15) ?
C11 C3 H3A . . 108.2 ?
C1 C3 H3A . . 108.2 ?
C11 C3 H3B . . 108.2 ?
C1 C3 H3B . . 108.2 ?
H3A C3 H3B . . 107.4 ?
C5 C4 C1 . . 113.32(16) ?
C5 C4 H4A . . 108.9 ?
C1 C4 H4A . . 108.9 ?
C5 C4 H4B . . 108.9 ?
C1 C4 H4B . . 108.9 ?
H4A C4 H4B . . 107.7 ?
C6 C5 C4 . . 124.1(2) ?
C6 C5 H5 . . 118.0 ?
C4 C5 H5 . . 118.0 ?
C5 C6 H6A . . 120.0 ?
C5 C6 H6B . . 120.0 ?
H6A C6 H6B . . 120.0 ?
C16 C11 C12 . . 108.86(17) ?
C16 C11 C3 . . 110.45(17) ?
C12 C11 C3 . . 113.84(16) ?
C16 C11 H11 . . 107.8 ?
C12 C11 H11 . . 107.8 ?
C3 C11 H11 . . 107.8 ?
C13 C12 C11 . . 111.41(17) ?
C13 C12 H12A . . 109.3 ?
C11 C12 H12A . . 109.3 ?
C13 C12 H12B . . 109.3 ?
C11 C12 H12B . . 109.3 ?
H12A C12 H12B . . 108.0 ?
C14 C13 C12 . . 112.30(18) ?
C14 C13 H13A . . 109.1 ?
C12 C13 H13A . . 109.1 ?
C14 C13 H13B . . 109.1 ?
C12 C13 H13B . . 109.1 ?
H13A C13 H13B . . 107.9 ?
C13 C14 C15 . . 111.53(18) ?
C13 C14 H14A . . 109.3 ?
C15 C14 H14A . . 109.3 ?
C13 C14 H14B . . 109.3 ?
C15 C14 H14B . . 109.3 ?
H14A C14 H14B . . 108.0 ?
C16 C15 C14 . . 111.1(2) ?
C16 C15 H15A . . 109.4 ?
C14 C15 H15A . . 109.4 ?
C16 C15 H15B . . 109.4 ?
C14 C15 H15B . . 109.4 ?
H15A C15 H15B . . 108.0 ?
C11 C16 C15 . . 111.86(19) ?
C11 C16 H16A . . 109.2 ?
C15 C16 H16A . . 109.2 ?
C11 C16 H16B . . 109.2 ?
C15 C16 H16B . . 109.2 ?
H16A C16 H16B . . 107.9 ?
C22 C21 C30 . . 118.61(18) ?
C22 C21 C1 . . 120.51(17) ?
C30 C21 C1 . . 120.86(16) ?
C21 C22 C23 . . 122.08(19) ?
C21 C22 H22 . . 119.0 ?
C23 C22 H22 . . 119.0 ?
C24 C23 C22 . . 119.88(19) ?
C24 C23 H23 . . 120.1 ?
C22 C23 H23 . . 120.1 ?
C23 C24 C25 . . 120.98(19) ?
C23 C24 H24 . . 119.5 ?
C25 C24 H24 . . 119.5 ?
C24 C25 C26 . . 120.70(19) ?
C24 C25 C30 . . 119.48(18) ?
C26 C25 C30 . . 119.80(19) ?
C27 C26 C25 . . 121.6(2) ?
C27 C26 H26 . . 119.2 ?
C25 C26 H26 . . 119.2 ?
C26 C27 C28 . . 119.0(2) ?
C26 C27 H27 . . 120.5 ?
C28 C27 H27 . . 120.5 ?
C28 C29 C30 . . 122.0(2) ?
C28 C29 H29 . . 119.0 ?
C30 C29 H29 . . 119.0 ?
C29 C30 C25 . . 116.57(18) ?
C29 C30 C21 . . 124.45(18) ?
C25 C30 C21 . . 118.97(17) ?
C29 C28 C27 . . 121.0(2) ?
C29 C28 H28 . . 119.5 ?
C27 C28 H28 . . 119.5 ?

loop_
_geom_bond_atom_site_label_1
_geom_bond_atom_site_label_2
_geom_bond_site_symmetry_2
_geom_bond_distance
_geom_bond_publ_flag
O1 C2 . 1.232(2) ?
O2 C2 . 1.317(2) ?
O2 H2 . 1.00(3) ?
C1 C2 . 1.523(3) ?
C1 C21 . 1.543(3) ?
C1 C4 . 1.552(3) ?
C1 C3 . 1.557(3) ?
C3 C11 . 1.546(3) ?
C3 H3A . 0.99 ?
C3 H3B . 0.99 ?
C4 C5 . 1.501(3) ?
C4 H4A . 0.99 ?
C4 H4B . 0.99 ?
C5 C6 . 1.312(3) ?
C5 H5 . 0.95 ?
C6 H6A . 0.95 ?
C6 H6B . 0.95 ?
C11 C16 . 1.525(3) ?
C11 C12 . 1.529(3) ?
C11 H11 . 1.0 ?
C12 C13 . 1.527(3) ?
C12 H12A . 0.99 ?
C12 H12B . 0.99 ?
C13 C14 . 1.518(3) ?
C13 H13A . 0.99 ?
C13 H13B . 0.99 ?
C14 C15 . 1.527(3) ?
C14 H14A . 0.99 ?
C14 H14B . 0.99 ?
C15 C16 . 1.526(3) ?
C15 H15A . 0.99 ?
C15 H15B . 0.99 ?
C16 H16A . 0.99 ?
C16 H16B . 0.99 ?
C21 C22 . 1.371(3) ?
C21 C30 . 1.443(3) ?
C22 C23 . 1.418(3) ?
C22 H22 . 0.95 ?
C23 C24 . 1.358(3) ?
C23 H23 . 0.95 ?
C24 C25 . 1.413(3) ?
C24 H24 . 0.95 ?
C25 C26 . 1.419(3) ?
C25 C30 . 1.429(3) ?
C26 C27 . 1.363(3) ?
C26 H26 . 0.95 ?
C27 C28 . 1.408(3) ?
C27 H27 . 0.95 ?
C29 C28 . 1.365(3) ?
C29 C30 . 1.424(3) ?
C29 H29 . 0.95 ?
C28 H28 . 0.95 ?

loop_
_geom_hbond_atom_site_label_D
_geom_hbond_atom_site_label_H
_geom_hbond_atom_site_label_A
_geom_hbond_site_symmetry_A
_geom_hbond_distance_DH
_geom_hbond_distance_HA
_geom_hbond_distance_DA
_geom_hbond_angle_DHA
_geom_hbond_publ_flag
O2 H2 O1 3_756 1.00(3) 1.63(3) 2.6255(18) 175.(3) ?

loop_
_geom_torsion_atom_site_label_1
_geom_torsion_atom_site_label_2
_geom_torsion_atom_site_label_3
_geom_torsion_atom_site_label_4
_geom_torsion_site_symmetry_1
_geom_torsion_site_symmetry_2
_geom_torsion_site_symmetry_3
_geom_torsion_site_symmetry_4
_geom_torsion
_geom_torsion_publ_flag
C21 C1 C2 O1 . . . . -134.91(18) ?
C4 C1 C2 O1 . . . . -14.1(2) ?
C3 C1 C2 O1 . . . . 103.9(2) ?
C21 C1 C2 O2 . . . . 47.3(2) ?
C4 C1 C2 O2 . . . . 168.15(16) ?
C3 C1 C2 O2 . . . . -73.85(19) ?
C2 C1 C3 C11 . . . . -57.2(2) ?
C21 C1 C3 C11 . . . . -176.19(15) ?
C4 C1 C3 C11 . . . . 61.6(2) ?
C2 C1 C4 C5 . . . . 172.57(16) ?
C21 C1 C4 C5 . . . . -67.0(2) ?
C3 C1 C4 C5 . . . . 56.9(2) ?
C1 C4 C5 C6 . . . . -125.9(2) ?
C1 C3 C11 C16 . . . . -139.83(18) ?
C1 C3 C11 C12 . . . . 97.4(2) ?
C16 C11 C12 C13 . . . . 57.1(2) ?
C3 C11 C12 C13 . . . . -179.24(16) ?
C11 C12 C13 C14 . . . . -55.4(2) ?
C12 C13 C14 C15 . . . . 52.6(3) ?
C13 C14 C15 C16 . . . . -52.9(3) ?
C12 C11 C16 C15 . . . . -58.3(2) ?
C3 C11 C16 C15 . . . . 176.01(18) ?
C14 C15 C16 C11 . . . . 56.8(3) ?
C2 C1 C21 C22 . . . . -128.64(18) ?
C4 C1 C21 C22 . . . . 110.18(19) ?
C3 C1 C21 C22 . . . . -11.8(2) ?
C2 C1 C21 C30 . . . . 53.1(2) ?
C4 C1 C21 C30 . . . . -68.0(2) ?
C3 C1 C21 C30 . . . . 169.99(16) ?
C30 C21 C22 C23 . . . . 0.4(3) ?
C1 C21 C22 C23 . . . . -177.88(17) ?
C21 C22 C23 C24 . . . . -0.7(3) ?
C22 C23 C24 C25 . . . . 0.3(3) ?
C23 C24 C25 C26 . . . . -177.9(2) ?
C23 C24 C25 C30 . . . . 0.5(3) ?
C24 C25 C26 C27 . . . . 178.7(2) ?
C30 C25 C26 C27 . . . . 0.3(3) ?
C25 C26 C27 C28 . . . . 0.7(3) ?
C28 C29 C30 C25 . . . . 1.1(3) ?
C28 C29 C30 C21 . . . . -177.53(19) ?
C24 C25 C30 C29 . . . . -179.60(18) ?
C26 C25 C30 C29 . . . . -1.2(3) ?
C24 C25 C30 C21 . . . . -0.9(3) ?
C26 C25 C30 C21 . . . . 177.53(18) ?
C22 C21 C30 C29 . . . . 179.04(18) ?
C1 C21 C30 C29 . . . . -2.7(3) ?
C22 C21 C30 C25 . . . . 0.4(3) ?
C1 C21 C30 C25 . . . . 178.68(17) ?
C30 C29 C28 C27 . . . . -0.1(3) ?
C26 C27 C28 C29 . . . . -0.8(3) ?
